data_7111231
loop_
_publ_author_name
'Song, Yu'
'Yu, Jihong'
'Li, Guanghua'
'Li, Yi'
'Wang, Yu'
'Xu, Ruren'

_publ_section_title
;
 Combinatorial approach for the hydrothermal syntheses of open-framework
 zinc phosphates
;
_journal_issue 16
_journal_name_full 'Chemical Communications'
_journal_page_first 1720
_journal_paper_doi 10.1039/b204496j
_journal_year 2002
_chemical_formula_sum 'C8 H30 N3 O24 P5 Zn6'
_chemical_formula_weight 1099.42
_chemical_name_systematic
; 
? 
;
_space_group_IT_number 2
_symmetry_cell_setting triclinic
_symmetry_space_group_name_Hall '-P 1'
_symmetry_space_group_name_H-M 'P -1'
_atom_sites_solution_hydrogens geom
_atom_sites_solution_primary direct
_atom_sites_solution_secondary difmap
_audit_creation_method SHELXL-97
_cell_angle_alpha 88.32(3)
_cell_angle_beta 74.57(3)
_cell_angle_gamma 75.81(3)
_cell_formula_units_Z 2
_cell_length_a 9.984(2)
_cell_length_b 12.354(3)
_cell_length_c 12.834(3)
_cell_measurement_temperature 293(2)
_cell_volume 1478.3(7)
_computing_cell_refinement 'Bruker SMART'
_computing_data_collection 'Bruker SMART'
_computing_data_reduction 'Bruker SAINT'
_computing_molecular_graphics SHELXP-97
_computing_structure_refinement 'SHELXL-97 (Sheldrick, 1997)'
_computing_structure_solution 'SHELXS-97 (Sheldrick, 1990)'
_diffrn_ambient_temperature 293(2)
_diffrn_detector_area_resol_mean '15X15 microns'
_diffrn_measured_fraction_theta_full 0.996
_diffrn_measured_fraction_theta_max 0.996
_diffrn_measurement_device_type 'CCD area detector'
_diffrn_measurement_method 'phi and omega scans'
_diffrn_radiation_monochromator graphite
_diffrn_radiation_source 'fine-focus sealed tube'
_diffrn_radiation_type MoK\a
_diffrn_radiation_wavelength 0.71073
_diffrn_reflns_av_R_equivalents 0.0205
_diffrn_reflns_av_sigmaI/netI 0.0459
_diffrn_reflns_limit_h_max 12
_diffrn_reflns_limit_h_min -12
_diffrn_reflns_limit_k_max 16
_diffrn_reflns_limit_k_min -15
_diffrn_reflns_limit_l_max 16
_diffrn_reflns_limit_l_min -16
_diffrn_reflns_number 11032
_diffrn_reflns_theta_full 27.45
_diffrn_reflns_theta_max 27.45
_diffrn_reflns_theta_min 1.65
_diffrn_standards_decay_% none
_diffrn_standards_interval_count none
_diffrn_standards_interval_time none
_diffrn_standards_number none
_exptl_absorpt_coefficient_mu 5.163
_exptl_absorpt_correction_type none
_exptl_crystal_colour colourless
_exptl_crystal_density_diffrn 2.470
_exptl_crystal_density_method 'not measured'
_exptl_crystal_description block
_exptl_crystal_F_000 1092
_exptl_crystal_size_max 0.36
_exptl_crystal_size_mid 0.25
_exptl_crystal_size_min 0.24
_refine_diff_density_max 2.552
_refine_diff_density_min -1.738
_refine_diff_density_rms 0.276
_refine_ls_extinction_method none
_refine_ls_goodness_of_fit_ref 1.042
_refine_ls_hydrogen_treatment mixed
_refine_ls_matrix_type full
_refine_ls_number_parameters 415
_refine_ls_number_reflns 6712
_refine_ls_number_restraints 0
_refine_ls_restrained_S_all 1.042
_refine_ls_R_factor_all 0.0508
_refine_ls_R_factor_gt 0.0333
_refine_ls_shift/su_max 0.009
_refine_ls_shift/su_mean 0.000
_refine_ls_structure_factor_coef Fsqd
_refine_ls_weighting_details 'calc w=1/[\s^2^(Fo^2^)+(0.0619P)^2^+0.0000P] where P=(Fo^2^+2Fc^2^)/3'
_refine_ls_weighting_scheme calc
_refine_ls_wR_factor_gt 0.0883
_refine_ls_wR_factor_ref 0.1011
_reflns_number_gt 5141
_reflns_number_total 6712
_reflns_threshold_expression >2sigma(I)
_cod_data_source_file b204496jsup1.cif
_cod_data_source_block p-1
_cod_depositor_comments
;
The following automatic conversions were performed:

'_symmetry_cell_setting' value 'Triclinic' changed to 'triclinic'
according to /home/saulius/struct/CIF-dictionaries/cif_core.dic
dictionary named 'cif_core.dic' version 2.4.2 from
2011-04-26.

'_exptl_absorpt_correction_type' value 'None' changed to
'none' according to
/home/saulius/struct/CIF-dictionaries/cif_core.dic dictionary named
'cif_core.dic' version 2.4.2 from 2011-04-26.

Automatic conversion script
Id: cif_fix_values 1891 2012-01-12 08:04:46Z andrius 
;
_cod_original_cell_volume 1478.3(5)
_cod_original_sg_symbol_H-M P-1
_cod_database_code 7111231

loop_
_symmetry_equiv_pos_as_xyz
'x, y, z'
'-x, -y, -z'

loop_
_atom_site_label
_atom_site_type_symbol
_atom_site_fract_x
_atom_site_fract_y
_atom_site_fract_z
_atom_site_U_iso_or_equiv
_atom_site_adp_type
_atom_site_occupancy
_atom_site_symmetry_multiplicity
_atom_site_calc_flag
Zn1 Zn 0.14229(6) -0.26149(5) 1.23476(4) 0.00955(12) Uani 1 1 d
Zn2 Zn -0.06753(6) -0.02401(5) 1.38030(4) 0.01053(13) Uani 1 1 d
Zn3 Zn -0.47358(6) -0.26107(5) 1.25653(4) 0.00875(12) Uani 1 1 d
Zn4 Zn -0.14691(6) -0.42805(5) 1.40013(4) 0.00960(12) Uani 1 1 d
Zn5 Zn -0.34002(6) 0.38926(5) 1.53622(4) 0.01085(13) Uani 1 1 d
Zn6 Zn -0.54126(6) -0.55773(5) 1.15085(4) 0.00969(12) Uani 1 1 d
P1 P -0.18800(13) -0.20473(10) 1.29361(9) 0.0092(2) Uani 1 1 d
P2 P -0.22059(13) 0.14054(10) 1.58569(9) 0.0085(2) Uani 1 1 d
P3 P -0.37041(14) -0.50720(11) 1.31305(10) 0.0115(2) Uani 1 1 d
P4 P -0.19950(13) 0.50232(10) 1.65057(9) 0.0079(2) Uani 1 1 d
P5 P 0.41204(13) -0.31490(10) 1.06067(9) 0.0086(2) Uani 1 1 d
O1 O 0.1084(4) -0.1436(3) 1.3495(2) 0.0125(7) Uani 1 1 d
O2 O -0.0428(4) -0.2597(3) 1.2163(3) 0.0167(8) Uani 1 1 d
O3 O 0.2729(4) -0.2231(3) 1.1058(2) 0.0122(7) Uani 1 1 d
O4 O 0.2172(4) -0.3871(3) 1.3138(3) 0.0141(7) Uani 1 1 d
O5 O -0.1972(4) -0.0819(3) 1.3215(3) 0.0149(7) Uani 1 1 d
O6 O -0.1678(4) 0.0282(3) 1.5237(3) 0.0140(7) Uani 1 1 d
O7 O -0.0055(4) 0.0944(3) 1.2824(3) 0.0210(8) Uani 1 1 d
O8 O -0.3052(4) -0.2035(3) 1.2373(3) 0.0141(7) Uani 1 1 d
O9 O -0.4818(3) -0.3929(3) 1.3470(3) 0.0124(7) Uani 1 1 d
O10 O -0.4720(4) -0.2996(3) 1.1121(2) 0.0138(7) Uani 1 1 d
O11 O -0.6345(4) -0.1479(3) 1.3358(3) 0.0139(7) Uani 1 1 d
O12 O -0.2100(4) -0.2680(3) 1.4002(3) 0.0150(7) Uani 1 1 d
O13 O -0.2198(4) -0.4868(3) 1.2920(3) 0.0169(8) Uani 1 1 d
O14 O 0.0482(4) -0.5167(3) 1.3647(3) 0.0130(7) Uani 1 1 d
O15 O -0.2234(4) 0.2358(3) 1.5077(2) 0.0131(7) Uani 1 1 d
O16 O -0.2391(3) 0.5128(3) 1.5395(2) 0.0119(7) Uani 1 1 d
O17 O -0.4009(4) 0.4155(3) 1.4053(3) 0.0185(8) Uani 1 1 d
O18 O -0.3807(4) -0.5537(3) 1.2083(3) 0.0158(7) Uani 1 1 d
O19 O -0.6945(3) -0.5952(3) 1.2709(3) 0.0129(7) Uani 1 1 d
O20 O -0.6238(4) -0.4282(3) 1.0822(2) 0.0138(7) Uani 1 1 d
O21 O -0.4670(3) -0.6963(3) 1.0621(2) 0.0107(7) Uani 1 1 d
O1W O 0.2936(5) 0.1604(4) 0.9814(3) 0.0405(12) Uani 1 1 d
O2W O -0.0462(5) -0.2574(4) 0.6073(4) 0.0374(11) Uani 1 1 d
O3W O 0.2338(5) 0.0087(4) 1.1376(3) 0.0334(10) Uani 1 1 d
C1 C 0.1516(9) 0.4683(9) 0.9702(7) 0.062(3) Uani 1 1 d
H1A H 0.1721 0.3952 0.9356 0.080 Uiso 1 1 calc
H1B H 0.2423 0.4861 0.9661 0.080 Uiso 1 1 calc
C2 C -0.0773(8) 0.5345(6) 0.9217(6) 0.0409(17) Uani 1 1 d
H2A H -0.1349 0.5908 0.8866 0.080 Uiso 1 1 calc
H2B H -0.0635 0.4628 0.8862 0.080 Uiso 1 1 calc
C3 C 0.0705(10) 0.6694(10) 0.9376(9) 0.097(4) Uani 1 1 d
H3A H 0.1692 0.6704 0.9257 0.146 Uiso 1 1 calc
H3B H 0.0213 0.6863 1.0126 0.146 Uiso 1 1 calc
H3C H 0.0266 0.7242 0.8942 0.146 Uiso 1 1 calc
C4 C 0.6247(6) 0.1863(5) 0.3050(4) 0.0231(12) Uani 1 1 d
H4A H 0.6221 0.2550 0.2662 0.080 Uiso 1 1 calc
H4B H 0.7120 0.1688 0.3285 0.080 Uiso 1 1 calc
C5 C 0.5005(7) 0.2068(7) 0.4025(6) 0.0440(19) Uani 1 1 d
H5A H 0.5260 0.1569 0.4578 0.080 Uiso 1 1 calc
H5B H 0.4840 0.2826 0.4299 0.080 Uiso 1 1 calc
C6 C 0.3779(7) 0.1053(6) 0.3137(6) 0.0371(16) Uani 1 1 d
H6A H 0.2909 0.1238 0.2898 0.080 Uiso 1 1 calc
H6B H 0.3786 0.0370 0.3531 0.080 Uiso 1 1 calc
C7 C 0.5002(7) 0.0826(5) 0.2179(4) 0.0260(13) Uani 1 1 d
H7A H 0.5164 0.0059 0.1931 0.080 Uiso 1 1 calc
H7B H 0.4745 0.1302 0.1613 0.080 Uiso 1 1 calc
C8 C 0.7535(6) 0.0845(5) 0.1327(5) 0.0280(13) Uani 1 1 d
H8A H 0.7556 0.0217 0.0895 0.042 Uiso 1 1 calc
H8B H 0.8418 0.0720 0.1531 0.042 Uiso 1 1 calc
H8C H 0.7419 0.1508 0.0917 0.042 Uiso 1 1 calc
N1 N 0.0617(7) 0.5589(5) 0.9076(4) 0.0376(14) Uani 1 1 d
H1 H 0.1079 0.5469 0.8359 0.080 Uiso 1 1 calc
N2 N 0.6329(7) 0.0983(7) 0.2305(6) 0.077(3) Uani 1 1 d
H2 H 0.6622 0.0365 0.2668 0.080 Uiso 1 1 calc
N3 N 0.3709(7) 0.1925(7) 0.3873(4) 0.060(2) Uani 1 1 d
H3D H 0.3254 0.2573 0.3648 0.080 Uiso 1 1 calc
H3E H 0.3155 0.1805 0.4523 0.080 Uiso 1 1 calc

loop_
_atom_site_aniso_label
_atom_site_aniso_U_11
_atom_site_aniso_U_22
_atom_site_aniso_U_33
_atom_site_aniso_U_23
_atom_site_aniso_U_13
_atom_site_aniso_U_12
Zn1 0.0080(3) 0.0102(3) 0.0099(2) 0.0002(2) -0.0019(2) -0.0017(2)
Zn2 0.0097(3) 0.0093(3) 0.0117(2) -0.0011(2) -0.0026(2) -0.0008(2)
Zn3 0.0082(3) 0.0087(3) 0.0092(2) -0.00041(19) -0.0024(2) -0.0018(2)
Zn4 0.0092(3) 0.0098(3) 0.0108(2) 0.0013(2) -0.0041(2) -0.0027(2)
Zn5 0.0117(3) 0.0090(3) 0.0127(3) 0.0013(2) -0.0040(2) -0.0034(2)
Zn6 0.0109(3) 0.0095(3) 0.0091(2) -0.00037(19) -0.0040(2) -0.0017(2)
P1 0.0087(6) 0.0086(6) 0.0109(5) 0.0008(4) -0.0038(4) -0.0021(5)
P2 0.0073(6) 0.0072(6) 0.0096(5) -0.0014(4) -0.0019(4) 0.0003(5)
P3 0.0119(6) 0.0083(6) 0.0161(6) -0.0008(5) -0.0087(5) -0.0005(5)
P4 0.0078(6) 0.0076(6) 0.0085(5) 0.0003(4) -0.0022(4) -0.0021(5)
P5 0.0093(6) 0.0087(6) 0.0071(5) -0.0006(4) -0.0021(4) -0.0010(5)
O1 0.0126(18) 0.0117(18) 0.0127(15) -0.0027(13) -0.0054(13) 0.0006(14)
O2 0.0078(17) 0.026(2) 0.0169(17) -0.0035(15) -0.0041(14) -0.0032(16)
O3 0.0121(17) 0.0101(18) 0.0111(15) 0.0024(13) -0.0002(13) -0.0003(14)
O4 0.0184(19) 0.0109(18) 0.0136(15) 0.0032(13) -0.0045(14) -0.0046(15)
O5 0.0154(18) 0.0083(18) 0.0241(18) 0.0022(14) -0.0103(15) -0.0036(15)
O6 0.0155(18) 0.0093(18) 0.0145(16) -0.0036(13) -0.0006(13) -0.0011(15)
O7 0.023(2) 0.014(2) 0.0269(19) 0.0075(15) -0.0066(16) -0.0063(17)
O8 0.0108(18) 0.019(2) 0.0151(16) 0.0051(14) -0.0055(13) -0.0077(15)
O9 0.0101(17) 0.0093(18) 0.0165(16) 0.0026(13) -0.0020(13) -0.0017(14)
O10 0.0116(17) 0.018(2) 0.0116(15) -0.0026(13) -0.0042(13) -0.0022(15)
O11 0.0082(17) 0.0104(18) 0.0176(16) -0.0024(13) 0.0034(13) 0.0007(14)
O12 0.021(2) 0.0107(18) 0.0128(16) 0.0026(13) -0.0047(14) -0.0040(15)
O13 0.0094(17) 0.022(2) 0.0202(17) -0.0072(15) -0.0072(14) -0.0004(15)
O14 0.0098(17) 0.0138(18) 0.0159(16) -0.0011(13) -0.0040(13) -0.0031(14)
O15 0.0135(18) 0.0117(18) 0.0123(15) 0.0017(13) -0.0029(13) -0.0001(15)
O16 0.0115(17) 0.0154(19) 0.0111(15) 0.0021(13) -0.0052(13) -0.0052(15)
O17 0.032(2) 0.0093(18) 0.0198(17) 0.0033(14) -0.0172(16) -0.0038(16)
O18 0.0183(19) 0.0147(19) 0.0189(17) -0.0006(14) -0.0123(15) -0.0043(16)
O19 0.0110(17) 0.0098(18) 0.0153(16) -0.0022(13) -0.0003(13) -0.0007(14)
O20 0.0167(19) 0.0113(18) 0.0142(16) 0.0045(13) -0.0062(14) -0.0034(15)
O21 0.0129(17) 0.0086(17) 0.0076(14) 0.0006(12) 0.0002(12) -0.0005(14)
O1W 0.051(3) 0.045(3) 0.033(2) 0.019(2) -0.011(2) -0.028(3)
O2W 0.032(3) 0.018(2) 0.052(3) -0.0027(19) 0.008(2) -0.008(2)
O3W 0.043(3) 0.025(2) 0.024(2) -0.0009(17) 0.0070(18) -0.011(2)
C1 0.044(5) 0.100(8) 0.051(5) 0.009(5) -0.018(4) -0.029(5)
C2 0.056(5) 0.028(4) 0.047(4) -0.005(3) -0.040(4) 0.004(3)
C3 0.047(6) 0.116(10) 0.118(9) -0.076(7) 0.015(5) -0.030(6)
C4 0.034(3) 0.015(3) 0.026(3) 0.002(2) -0.014(2) -0.009(3)
C5 0.023(3) 0.056(5) 0.052(4) -0.031(4) -0.001(3) -0.013(3)
C6 0.023(3) 0.032(4) 0.058(4) -0.020(3) -0.016(3) -0.003(3)
C7 0.035(3) 0.029(3) 0.020(3) 0.002(2) -0.012(2) -0.014(3)
C8 0.025(3) 0.024(3) 0.032(3) 0.001(2) -0.009(2) 0.002(3)
N1 0.071(4) 0.027(3) 0.017(2) 0.001(2) -0.004(2) -0.025(3)
N2 0.031(4) 0.118(7) 0.077(5) -0.079(5) 0.012(3) -0.028(4)
N3 0.052(4) 0.102(6) 0.032(3) -0.031(3) 0.012(3) -0.053(4)

loop_
_atom_type_symbol
_atom_type_description
_atom_type_scat_dispersion_real
_atom_type_scat_dispersion_imag
_atom_type_scat_source
C C 0.0033 0.0016 'International Tables Vol C Tables 4.2.6.8 and 6.1.1.4'
H H 0.0000 0.0000 'International Tables Vol C Tables 4.2.6.8 and 6.1.1.4'
N N 0.0061 0.0033 'International Tables Vol C Tables 4.2.6.8 and 6.1.1.4'
O O 0.0106 0.0060 'International Tables Vol C Tables 4.2.6.8 and 6.1.1.4'
P P 0.1023 0.0942 'International Tables Vol C Tables 4.2.6.8 and 6.1.1.4'
Zn Zn 0.2839 1.4301 'International Tables Vol C Tables 4.2.6.8 and 6.1.1.4'

loop_
_geom_angle_atom_site_label_1
_geom_angle_atom_site_label_2
_geom_angle_atom_site_label_3
_geom_angle
_geom_angle_site_symmetry_1
_geom_angle_site_symmetry_3
O2 Zn1 O4 113.55(15) . .
O2 Zn1 O3 113.53(14) . .
O4 Zn1 O3 117.55(15) . .
O2 Zn1 O1 106.07(14) . .
O4 Zn1 O1 96.60(14) . .
O3 Zn1 O1 107.17(14) . .
O6 Zn2 O5 106.96(15) . .
O6 Zn2 O1 121.29(14) . .
O5 Zn2 O1 104.26(14) . .
O6 Zn2 O7 114.22(15) . .
O5 Zn2 O7 107.51(15) . .
O1 Zn2 O7 101.57(15) . .
O11 Zn3 O10 117.05(15) . .
O11 Zn3 O8 107.04(15) . .
O10 Zn3 O8 104.23(14) . .
O11 Zn3 O9 103.25(14) . .
O10 Zn3 O9 109.31(14) . .
O8 Zn3 O9 116.47(14) . .
O12 Zn4 O14 127.00(15) . .
O12 Zn4 O13 106.47(15) . .
O14 Zn4 O13 101.00(14) . .
O12 Zn4 O16 111.35(14) . 1_545
O14 Zn4 O16 103.85(14) . 1_545
O13 Zn4 O16 104.90(14) . 1_545
O17 Zn5 O15 100.75(15) . .
O17 Zn5 O9 105.21(15) . 2_458
O15 Zn5 O9 109.72(14) . 2_458
O17 Zn5 O16 102.82(14) . .
O15 Zn5 O16 118.16(14) . .
O9 Zn5 O16 117.51(14) 2_458 .
O17 Zn5 P4 134.55(11) . .
O15 Zn5 P4 106.41(11) . .
O9 Zn5 P4 99.05(10) 2_458 .
O16 Zn5 P4 31.90(9) . .
O20 Zn6 O18 118.43(15) . .
O20 Zn6 O21 116.06(13) . .
O18 Zn6 O21 101.82(15) . .
O20 Zn6 O19 108.92(14) . .
O18 Zn6 O19 107.85(14) . .
O21 Zn6 O19 102.33(13) . .
O8 P1 O2 108.60(19) . .
O8 P1 O5 107.00(19) . .
O2 P1 O5 111.2(2) . .
O8 P1 O12 112.05(19) . .
O2 P1 O12 109.9(2) . .
O5 P1 O12 108.10(19) . .
O11 P2 O15 112.2(2) 2_458 .
O11 P2 O6 109.9(2) 2_458 .
O15 P2 O6 110.49(19) . .
O11 P2 O1 109.29(19) 2_458 2_558
O15 P2 O1 108.89(19) . 2_558
O6 P2 O1 105.88(19) . 2_558
O17 P3 O18 111.7(2) 1_545 .
O17 P3 O13 112.2(2) 1_545 .
O18 P3 O13 107.22(19) . .
O17 P3 O9 107.0(2) 1_545 .
O18 P3 O9 110.8(2) . .
O13 P3 O9 107.88(19) . .
O4 P4 O14 114.0(2) 2_558 2_558
O4 P4 O19 111.86(19) 2_558 2_458
O14 P4 O19 108.83(19) 2_558 2_458
O4 P4 O16 103.40(18) 2_558 .
O14 P4 O16 110.14(18) 2_558 .
O19 P4 O16 108.43(19) 2_458 .
O4 P4 Zn5 61.89(13) 2_558 .
O14 P4 Zn5 136.46(14) 2_558 .
O19 P4 Zn5 112.42(14) 2_458 .
O16 P4 Zn5 43.08(12) . .
O20 P5 O10 113.05(19) 1_655 1_655
O20 P5 O21 109.15(19) 1_655 2_547
O10 P5 O21 107.55(19) 1_655 2_547
O20 P5 O3 107.89(19) 1_655 .
O10 P5 O3 109.6(2) 1_655 .
O21 P5 O3 109.53(18) 2_547 .
P2 O1 Zn2 117.75(19) 2_558 .
P2 O1 Zn1 122.6(2) 2_558 .
Zn2 O1 Zn1 119.58(16) . .
P1 O2 Zn1 126.4(2) . .
P5 O3 Zn1 114.90(18) . .
P4 O4 Zn1 142.4(2) 2_558 .
P1 O5 Zn2 128.1(2) . .
P2 O6 Zn2 136.3(2) . .
P1 O8 Zn3 139.2(2) . .
P3 O9 Zn3 121.56(19) . .
P3 O9 Zn5 118.48(18) . 2_458
Zn3 O9 Zn5 118.38(17) . 2_458
P5 O10 Zn3 133.4(2) 1_455 .
P2 O11 Zn3 138.3(2) 2_458 .
P1 O12 Zn4 121.2(2) . .
P3 O13 Zn4 124.9(2) . .
P4 O14 Zn4 139.6(2) 2_558 .
P2 O15 Zn5 127.5(2) . .
P4 O16 Zn4 130.73(19) . 1_565
P4 O16 Zn5 105.02(17) . .
Zn4 O16 Zn5 118.77(15) 1_565 .
P3 O17 Zn5 133.1(2) 1_565 .
P3 O18 Zn6 133.2(2) . .
P4 O19 Zn6 119.87(19) 2_458 .
P5 O20 Zn6 132.4(2) 1_455 .
P5 O21 Zn6 116.78(19) 2_547 .
C2 C1 N1 111.4(7) 2_567 .
C1 C2 N1 113.2(6) 2_567 .
N2 C4 C5 116.1(5) . .
N3 C5 C4 115.8(5) . .
N3 C6 C7 116.7(5) . .
N2 C7 C6 116.7(5) . .
C2 N1 C3 120.2(6) . .
C2 N1 C1 107.9(5) . .
C3 N1 C1 108.3(7) . .
C7 N2 C4 117.4(6) . .
C7 N2 C8 117.1(5) . .
C4 N2 C8 114.2(6) . .
C5 N3 C6 118.2(6) . .

loop_
_geom_bond_atom_site_label_1
_geom_bond_atom_site_label_2
_geom_bond_distance
_geom_bond_site_symmetry_2
Zn1 O2 1.920(3) .
Zn1 O4 1.934(3) .
Zn1 O3 1.943(3) .
Zn1 O1 2.006(3) .
Zn2 O6 1.892(3) .
Zn2 O5 1.940(3) .
Zn2 O1 1.954(3) .
Zn2 O7 2.006(3) .
Zn3 O11 1.919(3) .
Zn3 O10 1.922(3) .
Zn3 O8 1.936(3) .
Zn3 O9 1.977(3) .
Zn4 O12 1.922(4) .
Zn4 O14 1.927(3) .
Zn4 O13 1.959(3) .
Zn4 O16 1.989(3) 1_545
Zn5 O17 1.927(3) .
Zn5 O15 1.953(4) .
Zn5 O9 1.990(3) 2_458
Zn5 O16 2.031(3) .
Zn5 P4 2.8723(14) .
Zn6 O20 1.917(3) .
Zn6 O18 1.946(3) .
Zn6 O21 1.955(3) .
Zn6 O19 1.995(3) .
P1 O8 1.527(3) .
P1 O2 1.529(4) .
P1 O5 1.544(4) .
P1 O12 1.547(3) .
P2 O11 1.511(3) 2_458
P2 O15 1.522(3) .
P2 O6 1.523(4) .
P2 O1 1.570(3) 2_558
P3 O17 1.514(3) 1_545
P3 O18 1.516(3) .
P3 O13 1.537(3) .
P3 O9 1.559(4) .
P4 O4 1.519(3) 2_558
P4 O14 1.524(3) 2_558
P4 O19 1.535(3) 2_458
P4 O16 1.572(3) .
P5 O20 1.527(3) 1_655
P5 O10 1.527(3) 1_655
P5 O21 1.539(3) 2_547
P5 O3 1.546(4) .
O1 P2 1.570(3) 2_558
O4 P4 1.519(3) 2_558
O9 Zn5 1.990(3) 2_458
O10 P5 1.527(3) 1_455
O11 P2 1.511(3) 2_458
O14 P4 1.524(3) 2_558
O16 Zn4 1.989(3) 1_565
O17 P3 1.514(3) 1_565
O19 P4 1.535(3) 2_458
O20 P5 1.527(3) 1_455
O21 P5 1.539(3) 2_547
C1 C2 1.392(10) 2_567
C1 N1 1.595(10) .
C2 C1 1.392(10) 2_567
C2 N1 1.456(9) .
C3 N1 1.459(11) .
C4 N2 1.441(8) .
C4 C5 1.486(8) .
C5 N3 1.412(8) .
C6 N3 1.430(8) .
C6 C7 1.461(9) .
C7 N2 1.435(8) .
C8 N2 1.471(8) .

loop_
_geom_hbond_atom_site_label_D
_geom_hbond_atom_site_label_H
_geom_hbond_atom_site_label_A
_geom_hbond_distance_DH
_geom_hbond_distance_HA
_geom_hbond_distance_DA
_geom_hbond_angle_DHA
_geom_hbond_site_symmetry_A
N1 H1 O13 0.91 1.78 2.671(6) 164.2 2_557
N1 H1 O18 0.91 2.65 3.121(7) 112.9 2_557
N2 H2 O5 0.91 2.01 2.872(10) 156.4 1_654
N3 H3E O12 0.90 2.09 2.823(6) 138.1 2_557
